data_4135077
loop_
_publ_author_name
'Yan, Liang-Liang'
'Yao, Liao-Yuan'
'Yam, Vivian Wing-Wah'

_publ_section_title
;
 Concentration- and Solvation-Induced Reversible Structural Transformation
 and Assembly of Polynuclear Gold(I) Sulfido Complexes.
;
_journal_issue 26
_journal_name_full 'Journal of the American Chemical Society'
_journal_page_first 11560
_journal_page_last 11568
_journal_paper_doi 10.1021/jacs.0c04677
_journal_volume 142
_journal_year 2020
_chemical_formula_moiety 'C100 H92 Au10 N4 P8 S4, 4(C H2 Cl2), 2(Cl)'
_chemical_formula_sum 'C104 H100 Au10 Cl10 N4 P8 S4'
_chemical_formula_weight 4106.04
_space_group_crystal_system monoclinic
_space_group_IT_number 13
_space_group_name_Hall '-P 2yac'
_space_group_name_H-M_alt 'P 1 2/n 1'
_atom_sites_solution_hydrogens geom
_audit_creation_date 2018-11-28
_audit_creation_method
;
Olex2 1.2
(compiled 2018.05.29 svn.r3508 for OlexSys, GUI svn.r5506)
;
_cell_angle_alpha 90
_cell_angle_beta 99.02(3)
_cell_angle_gamma 90
_cell_formula_units_Z 2
_cell_length_a 16.927(3)
_cell_length_b 11.430(2)
_cell_length_c 32.513(7)
_cell_measurement_reflns_used 67437
_cell_measurement_temperature 100(2)
_cell_measurement_theta_max 33.18
_cell_measurement_theta_min 0.526
_cell_volume 6213(2)
_computing_molecular_graphics 'Olex2 (Dolomanov et al., 2009)'
_computing_publication_material 'Olex2 (Dolomanov et al., 2009)'
_computing_structure_refinement 'ShelXL (Sheldrick, 2015)'
_diffrn_ambient_temperature 100(2)
_diffrn_measured_fraction_theta_full 0.983
_diffrn_measured_fraction_theta_max 0.977
_diffrn_measurement_device_type CCD
_diffrn_measurement_method '\w scans'
_diffrn_radiation_type synchrotron
_diffrn_radiation_wavelength 0.82653
_diffrn_reflns_av_R_equivalents 0.0949
_diffrn_reflns_av_unetI/netI 0.0776
_diffrn_reflns_Laue_measured_fraction_full 0.983
_diffrn_reflns_Laue_measured_fraction_max 0.977
_diffrn_reflns_limit_h_max 20
_diffrn_reflns_limit_h_min -20
_diffrn_reflns_limit_k_max 0
_diffrn_reflns_limit_k_min -13
_diffrn_reflns_limit_l_max 39
_diffrn_reflns_limit_l_min -39
_diffrn_reflns_number 19787
_diffrn_reflns_point_group_measured_fraction_full 0.983
_diffrn_reflns_point_group_measured_fraction_max 0.977
_diffrn_reflns_theta_full 29.730
_diffrn_reflns_theta_max 29.978
_diffrn_reflns_theta_min 2.072
_diffrn_source synchrotron
_diffrn_standards_number 0
_exptl_absorpt_coefficient_mu 17.904
_exptl_absorpt_correction_type none
_exptl_crystal_colour yellowgreen
_exptl_crystal_density_diffrn 2.195
_exptl_crystal_description block
_exptl_crystal_F_000 3792
_exptl_crystal_size_max 0.25
_exptl_crystal_size_mid 0.23
_exptl_crystal_size_min 0.22
_refine_diff_density_max 1.679
_refine_diff_density_min -2.561
_refine_diff_density_rms 0.239
_refine_ls_extinction_method none
_refine_ls_goodness_of_fit_ref 1.060
_refine_ls_hydrogen_treatment constr
_refine_ls_matrix_type full
_refine_ls_number_parameters 634
_refine_ls_number_reflns 11239
_refine_ls_number_restraints 0
_refine_ls_restrained_S_all 1.060
_refine_ls_R_factor_all 0.0617
_refine_ls_R_factor_gt 0.0585
_refine_ls_shift/su_max 0.001
_refine_ls_shift/su_mean 0.000
_refine_ls_structure_factor_coef Fsqd
_refine_ls_weighting_details 'w=1/[\s^2^(Fo^2^)+(0.1194P)^2^+10.7145P] where P=(Fo^2^+2Fc^2^)/3'
_refine_ls_weighting_scheme calc
_refine_ls_wR_factor_gt 0.1748
_refine_ls_wR_factor_ref 0.1799
_reflns_Friedel_coverage 0.000
_reflns_number_gt 10252
_reflns_number_total 11239
_reflns_threshold_expression 'I > 2\s(I)'
_cod_data_source_file ja0c04677_si_002.cif
_cod_data_source_block p2n_sq
_cod_depositor_comments 'Adding full bibliography for 4135076--4135079.cif.'
_cod_database_code 4135077
_shelx_shelxl_version_number 2018/3
_shelx_space_group_comment
;
The symmetry employed for this shelxl refinement is uniquely defined
by the following loop, which should always be used as a source of
symmetry information in preference to the above space-group names.
They are only intended as comments.
;
_olex2_refinement_description
;
1. Fixed Uiso
 At 1.2 times of:
  All C(H) groups, All C(H,H) groups
 At 1.5 times of:
  All C(H,H,H) groups
2.a Secondary CH2 refined with riding coordinates:
 C51(H51A,H51B), C53(H53A,H53B)
2.b Aromatic/amide H refined with riding coordinates:
 C40(H40), C38(H38), C32(H32), C16(H16), C7(H7), C31(H31), C29(H29), C13(H13),
 C44(H44), C28(H28), C11(H11), C6(H6), C20(H20), C37(H37), C4(H4), C9(H9),
 C30(H30), C22(H22), C10(H10), C25(H25), C26(H26), C23(H23), C36(H36), C43(H43),
  C3(H3), C34(H34), C41(H41), C12(H12), C42(H42), C35(H35), C50(H50), C46(H46),
 C5(H5), C24(H24), C19(H19), C18(H18), C17(H17), C47(H47), C48(H48), C49(H49)
2.c Idealised Me refined as rotating group:
 C14(H14A,H14B,H14C), C1(H1A,H1B,H1C)
;
_olex2_submission_special_instructions 'No special instructions were received'

loop_
_space_group_symop_operation_xyz
'x, y, z'
'-x+1/2, y, -z+1/2'
'-x, -y, -z'
'x-1/2, -y, z-1/2'

loop_
_atom_site_label
_atom_site_type_symbol
_atom_site_fract_x
_atom_site_fract_y
_atom_site_fract_z
_atom_site_U_iso_or_equiv
_atom_site_adp_type
_atom_site_occupancy
_atom_site_site_symmetry_order
_atom_site_calc_flag
_atom_site_refinement_flags_posn
_atom_site_refinement_flags_adp
_atom_site_refinement_flags_occupancy
_atom_site_disorder_assembly
_atom_site_disorder_group
Au3 Au 0.58487(2) 0.92434(3) 0.18173(2) 0.05157(13) Uani 1 1 d . . . . .
Au2 Au 0.56632(2) 0.81185(3) 0.26628(2) 0.05516(14) Uani 1 1 d . . . . .
Au5 Au 0.750000 0.91027(5) 0.250000 0.05314(15) Uani 1 2 d S T P . .
Au1 Au 0.65367(2) 0.63152(3) 0.33371(2) 0.05508(14) Uani 1 1 d . . . . .
Au6 Au 0.750000 0.64701(5) 0.250000 0.05653(16) Uani 1 2 d S T P . .
Au4 Au 0.69024(2) 0.75013(3) 0.14728(2) 0.05351(14) Uani 1 1 d . . . . .
S2 S 0.72059(15) 0.9311(2) 0.17874(7) 0.0534(5) Uani 1 1 d . . . . .
P3 P 0.45140(15) 0.9188(2) 0.17693(7) 0.0526(5) Uani 1 1 d . . . . .
P4 P 0.65512(15) 0.6009(2) 0.10249(7) 0.0535(5) Uani 1 1 d . . . . .
S1 S 0.62063(16) 0.6265(2) 0.26175(7) 0.0578(5) Uani 1 1 d . . . . .
P1 P 0.67413(16) 0.6142(2) 0.40399(7) 0.0557(5) Uani 1 1 d . . . . .
P2 P 0.48595(15) 0.9699(2) 0.26507(7) 0.0546(5) Uani 1 1 d . . . . .
Cl4 Cl 0.2382(2) 0.8209(3) 0.03350(10) 0.0863(8) Uani 1 1 d . . . . .
N2 N 0.4191(5) 0.9708(7) 0.2200(2) 0.0551(17) Uani 1 1 d . . . . .
N1 N 0.7686(5) 0.5720(7) 0.4244(2) 0.0579(19) Uani 1 1 d . . . . .
C2 C 0.6467(6) 0.7438(9) 0.4299(3) 0.058(2) Uani 1 1 d . . . . .
C39 C 0.5698(7) 0.6426(8) 0.0637(3) 0.062(2) Uani 1 1 d . . . . .
C15 C 0.5370(6) 1.1076(9) 0.2697(3) 0.056(2) Uani 1 1 d . . . . .
C27 C 0.4041(6) 1.0076(9) 0.1337(3) 0.056(2) Uani 1 1 d . . . . .
C33 C 0.4111(6) 0.7727(8) 0.1657(3) 0.055(2) Uani 1 1 d . . . . .
C40 C 0.4927(6) 0.6211(10) 0.0705(3) 0.064(2) Uani 1 1 d . . . . .
H40 H 0.483817 0.577918 0.093599 0.077 Uiso 1 1 calc R . . . .
C38 C 0.4624(7) 0.6753(9) 0.1765(3) 0.059(2) Uani 1 1 d . . . . .
H38 H 0.515070 0.687242 0.189050 0.071 Uiso 1 1 calc R . . . .
C32 C 0.4087(7) 0.9673(10) 0.0936(3) 0.070(3) Uani 1 1 d . . . . .
H32 H 0.432900 0.895844 0.089931 0.084 Uiso 1 1 calc R . . . .
C16 C 0.6087(6) 1.1081(9) 0.2977(3) 0.060(2) Uani 1 1 d . . . . .
H16 H 0.628455 1.038888 0.310454 0.072 Uiso 1 1 calc R . . . .
C7 C 0.6053(7) 0.8337(10) 0.4062(3) 0.066(2) Uani 1 1 d . . . . .
H7 H 0.594024 0.827484 0.377385 0.080 Uiso 1 1 calc R . . . .
C31 C 0.3764(8) 1.0352(11) 0.0583(3) 0.076(3) Uani 1 1 d . . . . .
H31 H 0.380188 1.009599 0.031580 0.091 Uiso 1 1 calc R . . . .
C29 C 0.3391(7) 1.1812(11) 0.1042(4) 0.072(3) Uani 1 1 d . . . . .
H29 H 0.317729 1.254583 0.108051 0.086 Uiso 1 1 calc R . . . .
C13 C 0.5526(8) 0.5119(11) 0.4430(4) 0.079(3) Uani 1 1 d . . . . .
H13 H 0.549832 0.581988 0.457217 0.094 Uiso 1 1 calc R . . . .
C44 C 0.5827(7) 0.7067(10) 0.0293(3) 0.071(3) Uani 1 1 d . . . . .
H44 H 0.634328 0.722008 0.024244 0.085 Uiso 1 1 calc R . . . .
C28 C 0.3708(6) 1.1158(9) 0.1397(3) 0.060(2) Uani 1 1 d . . . . .
H28 H 0.369341 1.144299 0.166353 0.072 Uiso 1 1 calc R . . . .
C11 C 0.5021(8) 0.3183(11) 0.4269(3) 0.072(3) Uani 1 1 d . . . . .
H11 H 0.465430 0.259416 0.429752 0.087 Uiso 1 1 calc R . . . .
C6 C 0.5815(7) 0.9307(10) 0.4258(4) 0.076(3) Uani 1 1 d . . . . .
H6 H 0.551865 0.987887 0.409901 0.091 Uiso 1 1 calc R . . . .
C20 C 0.5078(7) 1.2111(9) 0.2507(3) 0.064(2) Uani 1 1 d . . . . .
H20 H 0.460535 1.210968 0.231730 0.077 Uiso 1 1 calc R . . . .
C14 C 0.3313(6) 0.9682(12) 0.2221(3) 0.069(3) Uani 1 1 d . . . . .
H14A H 0.301664 0.981420 0.194843 0.104 Uiso 1 1 calc GR . . . .
H14B H 0.318737 1.028330 0.240687 0.104 Uiso 1 1 calc GR . . . .
H14C H 0.317245 0.893284 0.232179 0.104 Uiso 1 1 calc GR . . . .
C37 C 0.4344(7) 0.5643(9) 0.1684(3) 0.065(2) Uani 1 1 d . . . . .
H37 H 0.468368 0.501126 0.175635 0.077 Uiso 1 1 calc R . . . .
C4 C 0.6433(8) 0.8616(10) 0.4914(4) 0.075(3) Uani 1 1 d . . . . .
H4 H 0.656716 0.873056 0.519962 0.090 Uiso 1 1 calc R . . . .
C9 C 0.6136(7) 0.3919(10) 0.3965(3) 0.068(3) Uani 1 1 d . . . . .
H9 H 0.651257 0.381387 0.378862 0.082 Uiso 1 1 calc R . . . .
C30 C 0.3382(7) 1.1424(11) 0.0647(3) 0.072(3) Uani 1 1 d . . . . .
H30 H 0.312991 1.185580 0.042137 0.086 Uiso 1 1 calc R . . . .
C22 C 0.4120(7) 0.8677(10) 0.3262(3) 0.068(3) Uani 1 1 d . . . . .
H22 H 0.429493 0.796879 0.316828 0.081 Uiso 1 1 calc R . . . .
C21 C 0.4269(6) 0.9765(9) 0.3067(3) 0.059(2) Uani 1 1 d . . . . .
C10 C 0.5609(7) 0.3034(10) 0.4020(4) 0.072(3) Uani 1 1 d . . . . .
H10 H 0.564941 0.231959 0.388812 0.087 Uiso 1 1 calc R . . . .
C25 C 0.3578(8) 1.0793(11) 0.3548(4) 0.076(3) Uani 1 1 d . . . . .
H25 H 0.339480 1.149444 0.364379 0.092 Uiso 1 1 calc R . . . .
C26 C 0.3993(7) 1.0787(10) 0.3217(4) 0.071(3) Uani 1 1 d . . . . .
H26 H 0.408985 1.149195 0.309054 0.085 Uiso 1 1 calc R . . . .
C23 C 0.3701(7) 0.8728(11) 0.3599(4) 0.070(3) Uani 1 1 d . . . . .
H23 H 0.360348 0.803239 0.373114 0.084 Uiso 1 1 calc R . . . .
C36 C 0.3559(8) 0.5438(11) 0.1496(4) 0.084(3) Uani 1 1 d . . . . .
H36 H 0.336192 0.468045 0.145493 0.101 Uiso 1 1 calc R . . . .
C43 C 0.5159(8) 0.7479(10) 0.0022(4) 0.082(4) Uani 1 1 d . . . . .
H43 H 0.523324 0.791420 -0.021067 0.098 Uiso 1 1 calc R . . . .
C3 C 0.6674(7) 0.7594(10) 0.4734(3) 0.064(2) Uani 1 1 d . . . . .
H3 H 0.696520 0.702558 0.489743 0.077 Uiso 1 1 calc R . . . .
C34 C 0.3341(7) 0.7521(10) 0.1451(4) 0.076(3) Uani 1 1 d . . . . .
H34 H 0.300448 0.814826 0.136730 0.091 Uiso 1 1 calc R . . . .
C41 C 0.4286(7) 0.6637(11) 0.0429(4) 0.073(3) Uani 1 1 d . . . . .
H41 H 0.376638 0.649683 0.047636 0.088 Uiso 1 1 calc R . . . .
C12 C 0.5002(9) 0.4252(12) 0.4472(5) 0.091(4) Uani 1 1 d . . . . .
H12 H 0.461729 0.437294 0.464311 0.109 Uiso 1 1 calc R . . . .
C8 C 0.6100(6) 0.4977(9) 0.4177(3) 0.061(2) Uani 1 1 d . . . . .
C42 C 0.4411(7) 0.7255(10) 0.0092(3) 0.069(3) Uani 1 1 d . . . . .
H42 H 0.397657 0.753004 -0.009336 0.082 Uiso 1 1 calc R . . . .
C35 C 0.3076(8) 0.6406(11) 0.1371(5) 0.087(4) Uani 1 1 d . . . . .
H35 H 0.256132 0.628594 0.122968 0.105 Uiso 1 1 calc R . . . .
C50 C 0.6632(7) 0.4321(9) 0.1635(3) 0.063(2) Uani 1 1 d . . . . .
H50 H 0.697387 0.484743 0.179211 0.076 Uiso 1 1 calc R . . . .
C1 C 0.7849(7) 0.4892(10) 0.4594(3) 0.068(3) Uani 1 1 d . . . . .
H1A H 0.771793 0.411377 0.449523 0.102 Uiso 1 1 calc GR . . . .
H1B H 0.753025 0.509525 0.480258 0.102 Uiso 1 1 calc GR . . . .
H1C H 0.840544 0.492825 0.471114 0.102 Uiso 1 1 calc GR . . . .
C45 C 0.6283(6) 0.4625(8) 0.1229(3) 0.055(2) Uani 1 1 d . . . . .
C46 C 0.5787(7) 0.3813(10) 0.0998(3) 0.067(3) Uani 1 1 d . . . . .
H46 H 0.557051 0.398897 0.072384 0.080 Uiso 1 1 calc R . . . .
C5 C 0.5997(7) 0.9461(11) 0.4672(4) 0.075(3) Uani 1 1 d . . . . .
H5 H 0.583007 1.013261 0.479513 0.090 Uiso 1 1 calc R . . . .
C24 C 0.3433(7) 0.9729(11) 0.3743(3) 0.070(3) Uani 1 1 d . . . . .
H24 H 0.315382 0.972117 0.396744 0.084 Uiso 1 1 calc R . . . .
C19 C 0.5500(7) 1.3156(10) 0.2602(3) 0.069(3) Uani 1 1 d . . . . .
H19 H 0.529881 1.385671 0.248363 0.083 Uiso 1 1 calc R . . . .
C18 C 0.6209(7) 1.3141(9) 0.2870(3) 0.067(3) Uani 1 1 d . . . . .
H18 H 0.649917 1.383059 0.292211 0.081 Uiso 1 1 calc R . . . .
C17 C 0.6504(7) 1.2121(9) 0.3066(3) 0.065(2) Uani 1 1 d . . . . .
H17 H 0.697724 1.213167 0.325497 0.077 Uiso 1 1 calc R . . . .
C47 C 0.5609(8) 0.2747(10) 0.1164(4) 0.072(3) Uani 1 1 d . . . . .
H47 H 0.525146 0.222714 0.101401 0.087 Uiso 1 1 calc R . . . .
C48 C 0.5982(8) 0.2485(10) 0.1563(5) 0.082(4) Uani 1 1 d . . . . .
H48 H 0.589597 0.175391 0.167314 0.098 Uiso 1 1 calc R . . . .
C49 C 0.6479(7) 0.3267(10) 0.1805(4) 0.071(3) Uani 1 1 d . . . . .
H49 H 0.670372 0.307981 0.207666 0.085 Uiso 1 1 calc R . . . .
Cl2 Cl 0.60718(19) 1.0054(3) 0.06142(9) 0.0780(7) Uani 1 1 d . . . . .
Cl1 Cl 0.2192(2) 0.4368(3) 0.05709(9) 0.0929(10) Uani 1 1 d . . . . .
Cl3 Cl 0.7492(2) 1.1544(3) 0.08034(12) 0.0878(8) Uani 1 1 d . . . . .
Cl5 Cl 0.0709(2) 0.7671(3) 0.03424(12) 0.0900(9) Uani 1 1 d . . . . .
C51 C 0.7129(8) 1.0122(11) 0.0681(4) 0.078(3) Uani 1 1 d . . . . .
H51A H 0.734952 0.959320 0.090330 0.094 Uiso 1 1 calc R . . . .
H51B H 0.730919 0.986342 0.042759 0.094 Uiso 1 1 calc R . . . .
C53 C 0.1587(8) 0.7200(12) 0.0178(4) 0.081(3) Uani 1 1 d . . . . .
H53A H 0.149972 0.712665 -0.012316 0.097 Uiso 1 1 calc R . . . .
H53B H 0.173371 0.643627 0.029576 0.097 Uiso 1 1 calc R . . . .

loop_
_atom_site_aniso_label
_atom_site_aniso_U_11
_atom_site_aniso_U_22
_atom_site_aniso_U_33
_atom_site_aniso_U_23
_atom_site_aniso_U_13
_atom_site_aniso_U_12
Au3 0.0657(2) 0.0391(2) 0.0477(2) 0.00097(13) 0.00223(16) -0.00087(14)
Au2 0.0703(3) 0.0446(2) 0.0477(2) 0.00246(14) 0.00049(16) -0.00104(16)
Au5 0.0667(3) 0.0414(3) 0.0489(3) 0.000 0.0017(2) 0.000
Au1 0.0691(2) 0.0433(2) 0.0508(2) 0.00431(14) 0.00284(17) 0.00233(15)
Au6 0.0716(3) 0.0443(3) 0.0515(3) 0.000 0.0026(2) 0.000
Au4 0.0674(2) 0.0424(2) 0.0484(2) -0.00294(14) 0.00187(16) -0.00154(15)
S2 0.0708(13) 0.0428(12) 0.0447(10) -0.0009(8) 0.0027(9) -0.0040(10)
P3 0.0664(13) 0.0405(12) 0.0486(11) -0.0012(9) 0.0018(10) -0.0015(10)
P4 0.0693(13) 0.0419(12) 0.0469(11) -0.0016(9) 0.0018(10) -0.0024(10)
S1 0.0743(14) 0.0484(13) 0.0474(11) 0.0019(9) -0.0009(10) 0.0008(11)
P1 0.0719(14) 0.0438(12) 0.0502(12) 0.0035(10) 0.0063(10) 0.0043(11)
P2 0.0698(13) 0.0473(13) 0.0446(11) -0.0006(9) 0.0027(10) -0.0017(11)
Cl4 0.0899(18) 0.089(2) 0.0759(17) -0.0031(16) 0.0006(14) 0.0092(17)
N2 0.060(4) 0.054(5) 0.048(4) 0.006(3) 0.000(3) 0.007(3)
N1 0.073(5) 0.046(4) 0.054(4) 0.010(3) 0.008(4) 0.008(4)
C2 0.070(6) 0.048(5) 0.054(5) -0.001(4) 0.001(4) -0.002(4)
C39 0.081(6) 0.038(5) 0.062(5) -0.001(4) 0.000(5) -0.001(4)
C15 0.073(5) 0.050(5) 0.045(4) -0.006(4) 0.005(4) 0.002(4)
C27 0.069(5) 0.051(5) 0.044(4) -0.003(4) 0.001(4) -0.003(4)
C33 0.069(5) 0.044(5) 0.050(5) 0.003(4) 0.001(4) 0.001(4)
C40 0.070(6) 0.067(7) 0.053(5) -0.004(5) 0.004(4) 0.012(5)
C38 0.083(6) 0.044(5) 0.047(5) -0.005(4) 0.003(4) -0.003(5)
C32 0.091(7) 0.048(6) 0.069(6) -0.005(5) 0.006(5) 0.004(5)
C16 0.074(6) 0.046(5) 0.058(5) 0.004(4) 0.006(4) 0.006(5)
C7 0.084(7) 0.050(6) 0.062(6) -0.002(5) 0.001(5) -0.005(5)
C31 0.098(8) 0.070(7) 0.055(5) 0.005(5) -0.002(5) -0.002(6)
C29 0.071(6) 0.057(6) 0.083(7) 0.007(5) -0.002(5) 0.003(5)
C13 0.110(9) 0.056(6) 0.080(7) -0.005(5) 0.046(7) -0.003(6)
C44 0.086(7) 0.061(6) 0.061(6) 0.006(5) -0.002(5) -0.011(6)
C28 0.071(6) 0.047(5) 0.059(5) 0.003(4) 0.003(4) 0.003(5)
C11 0.097(8) 0.057(6) 0.065(6) 0.007(5) 0.018(6) -0.010(6)
C6 0.076(7) 0.050(6) 0.096(8) -0.004(6) -0.002(6) -0.002(5)
C20 0.073(6) 0.052(6) 0.064(6) 0.000(5) 0.002(5) -0.008(5)
C14 0.070(6) 0.090(8) 0.045(5) 0.000(5) 0.001(4) -0.002(6)
C37 0.089(7) 0.040(5) 0.063(5) -0.001(4) 0.006(5) -0.001(5)
C4 0.096(8) 0.060(7) 0.070(7) -0.014(5) 0.014(6) 0.000(6)
C9 0.091(7) 0.048(5) 0.067(6) 0.005(5) 0.020(5) 0.004(5)
C30 0.081(7) 0.073(8) 0.057(6) 0.014(5) -0.004(5) 0.003(6)
C22 0.087(7) 0.061(7) 0.054(5) -0.004(5) 0.009(5) -0.007(5)
C21 0.071(5) 0.056(6) 0.045(4) 0.003(4) -0.004(4) -0.011(5)
C10 0.088(7) 0.046(6) 0.086(8) -0.009(5) 0.021(6) -0.012(5)
C25 0.089(7) 0.076(8) 0.067(6) -0.019(6) 0.022(6) 0.001(6)
C26 0.088(7) 0.058(7) 0.070(6) 0.003(5) 0.021(5) -0.005(5)
C23 0.075(6) 0.066(7) 0.069(6) 0.009(5) 0.010(5) -0.018(5)
C36 0.097(8) 0.052(6) 0.099(9) 0.013(6) 0.000(7) -0.005(6)
C43 0.104(9) 0.060(7) 0.070(7) 0.023(5) -0.022(6) -0.014(6)
C3 0.076(6) 0.059(6) 0.056(5) 0.000(4) 0.008(4) -0.002(5)
C34 0.070(6) 0.050(6) 0.100(9) 0.001(6) -0.007(6) -0.005(5)
C41 0.082(7) 0.070(7) 0.065(6) -0.022(5) 0.005(5) 0.007(6)
C12 0.117(10) 0.069(8) 0.096(9) 0.000(7) 0.050(8) -0.006(7)
C8 0.078(6) 0.048(5) 0.055(5) 0.000(4) 0.004(4) -0.004(5)
C42 0.084(7) 0.052(6) 0.064(6) 0.001(5) -0.009(5) 0.008(5)
C35 0.085(8) 0.055(7) 0.115(10) -0.011(7) -0.009(7) -0.010(6)
C50 0.072(6) 0.052(6) 0.064(6) 0.004(4) 0.007(4) 0.000(5)
C1 0.090(7) 0.059(6) 0.053(5) 0.013(5) 0.008(5) 0.017(5)
C45 0.077(6) 0.036(4) 0.050(5) -0.003(4) 0.006(4) -0.002(4)
C46 0.089(7) 0.056(6) 0.054(5) -0.003(4) 0.007(5) 0.004(5)
C5 0.083(7) 0.058(6) 0.084(7) -0.013(6) 0.012(6) -0.010(6)
C24 0.074(6) 0.084(8) 0.051(5) 0.005(5) 0.008(4) -0.012(6)
C19 0.098(7) 0.047(6) 0.059(5) 0.005(4) 0.001(5) 0.003(5)
C18 0.093(7) 0.046(5) 0.059(5) -0.005(4) 0.001(5) -0.010(5)
C17 0.079(6) 0.055(6) 0.057(5) -0.010(4) 0.004(4) -0.011(5)
C47 0.098(8) 0.052(6) 0.064(6) 0.003(5) 0.007(5) -0.004(6)
C48 0.100(9) 0.047(6) 0.104(9) 0.017(6) 0.032(7) 0.001(6)
C49 0.080(6) 0.062(7) 0.069(6) 0.014(5) 0.010(5) 0.003(6)
Cl2 0.0909(17) 0.0670(17) 0.0721(15) 0.0004(13) 0.0006(13) -0.0007(14)
Cl1 0.139(3) 0.0736(19) 0.0579(14) -0.0131(13) -0.0107(15) 0.0337(19)
Cl3 0.100(2) 0.0682(18) 0.093(2) 0.0010(16) 0.0086(16) -0.0060(16)
Cl5 0.096(2) 0.083(2) 0.092(2) -0.0175(17) 0.0185(17) -0.0014(17)
C51 0.094(8) 0.060(7) 0.077(7) 0.007(6) 0.004(6) 0.016(6)
C53 0.091(8) 0.067(7) 0.080(8) -0.009(6) 0.000(6) 0.016(6)

loop_
_atom_type_symbol
_atom_type_description
_atom_type_scat_dispersion_real
_atom_type_scat_dispersion_imag
_atom_type_scat_source
C C 0.0052 0.0023 'International Tables Vol C Tables 4.2.6.8 and 6.1.1.4'
H H 0.0000 0.0000 'International Tables Vol C Tables 4.2.6.8 and 6.1.1.4'
Au Au -4.5250 11.1659 'International Tables Vol C Tables 4.2.6.8 and 6.1.1.4'
Cl Cl 0.1855 0.2153 'International Tables Vol C Tables 4.2.6.8 and 6.1.1.4'
N N 0.0094 0.0046 'International Tables Vol C Tables 4.2.6.8 and 6.1.1.4'
P P 0.1331 0.1307 'International Tables Vol C Tables 4.2.6.8 and 6.1.1.4'
S S 0.1566 0.1676 'International Tables Vol C Tables 4.2.6.8 and 6.1.1.4'

loop_
_geom_angle_atom_site_label_1
_geom_angle_atom_site_label_2
_geom_angle_atom_site_label_3
_geom_angle
_geom_angle_site_symmetry_1
_geom_angle_site_symmetry_3
_geom_angle_publ_flag
Au2 Au3 Au5 64.80(2) . . ?
Au4 Au3 Au2 101.81(2) . . ?
Au4 Au3 Au5 74.209(17) . . ?
S2 Au3 Au2 106.90(6) . . ?
S2 Au3 Au5 44.47(6) . . ?
S2 Au3 Au4 49.89(6) . . ?
P3 Au3 Au2 78.97(7) . . ?
P3 Au3 Au5 141.85(6) . . ?
P3 Au3 Au4 127.32(6) . . ?
P3 Au3 S2 173.66(8) . . ?
Au3 Au2 Au1 140.929(19) . . ?
S1 Au2 Au3 103.08(6) . . ?
S1 Au2 Au1 46.42(6) . . ?
P2 Au2 Au3 78.28(6) . . ?
P2 Au2 Au1 137.75(6) . . ?
P2 Au2 S1 166.35(9) . . ?
Au3 Au5 Au3 174.40(2) 2_655 . ?
Au6 Au5 Au3 92.801(11) . . ?
Au6 Au5 Au3 92.801(11) . 2_655 ?
S2 Au5 Au3 134.43(6) . 2_655 ?
S2 Au5 Au3 44.75(6) . . ?
S2 Au5 Au3 134.43(6) 2_655 . ?
S2 Au5 Au3 44.75(6) 2_655 2_655 ?
S2 Au5 Au6 95.94(6) . . ?
S2 Au5 Au6 95.94(6) 2_655 . ?
S2 Au5 S2 168.12(12) 2_655 . ?
Au4 Au1 Au2 98.64(3) 2_655 . ?
S1 Au1 Au2 46.51(6) . . ?
S1 Au1 Au4 106.82(7) . 2_655 ?
P1 Au1 Au2 136.79(7) . . ?
P1 Au1 Au4 80.69(7) . 2_655 ?
P1 Au1 S1 171.83(10) . . ?
S1 Au6 Au5 95.86(6) 2_655 . ?
S1 Au6 Au5 95.86(6) . . ?
S1 Au6 S1 168.28(13) . 2_655 ?
Au1 Au4 Au3 142.333(19) 2_655 . ?
S2 Au4 Au3 49.50(6) . . ?
S2 Au4 Au1 100.82(6) . 2_655 ?
P4 Au4 Au3 128.94(7) . . ?
P4 Au4 Au1 85.68(7) . 2_655 ?
P4 Au4 S2 166.05(9) . . ?
Au3 S2 Au4 80.60(8) . . ?
Au5 S2 Au3 90.78(9) . . ?
Au5 S2 Au4 110.33(9) . . ?
N2 P3 Au3 112.7(3) . . ?
N2 P3 C27 106.6(4) . . ?
N2 P3 C33 109.2(4) . . ?
C27 P3 Au3 110.8(3) . . ?
C27 P3 C33 104.6(4) . . ?
C33 P3 Au3 112.5(3) . . ?
N1 P4 Au4 109.5(3) 2_655 . ?
N1 P4 C39 106.1(5) 2_655 . ?
N1 P4 C45 105.9(4) 2_655 . ?
C39 P4 Au4 110.3(3) . . ?
C45 P4 Au4 118.8(3) . . ?
C45 P4 C39 105.4(5) . . ?
Au1 S1 Au2 87.07(8) . . ?
Au6 S1 Au2 108.37(10) . . ?
Au6 S1 Au1 94.59(9) . . ?
N1 P1 Au1 113.8(3) . . ?
N1 P1 C2 110.3(4) . . ?
N1 P1 C8 104.9(4) . . ?
C2 P1 Au1 113.0(3) . . ?
C2 P1 C8 106.2(5) . . ?
C8 P1 Au1 108.0(3) . . ?
N2 P2 Au2 109.7(3) . . ?
N2 P2 C15 108.3(4) . . ?
N2 P2 C21 105.8(4) . . ?
C15 P2 Au2 114.8(3) . . ?
C15 P2 C21 102.6(4) . . ?
C21 P2 Au2 115.0(3) . . ?
P3 N2 P2 116.9(4) . . ?
C14 N2 P3 118.9(6) . . ?
C14 N2 P2 119.4(6) . . ?
P4 N1 P1 119.1(5) 2_655 . ?
C1 N1 P4 117.2(7) . 2_655 ?
C1 N1 P1 122.3(7) . . ?
C7 C2 P1 119.3(8) . . ?
C7 C2 C3 118.7(10) . . ?
C3 C2 P1 122.0(8) . . ?
C40 C39 P4 120.6(8) . . ?
C40 C39 C44 119.9(10) . . ?
C44 C39 P4 119.2(9) . . ?
C16 C15 P2 114.6(8) . . ?
C20 C15 P2 125.3(8) . . ?
C20 C15 C16 119.9(10) . . ?
C32 C27 P3 117.2(8) . . ?
C28 C27 P3 121.9(7) . . ?
C28 C27 C32 120.7(9) . . ?
C38 C33 P3 118.2(7) . . ?
C34 C33 P3 123.1(8) . . ?
C34 C33 C38 118.6(9) . . ?
C39 C40 C41 119.9(11) . . ?
C37 C38 C33 119.9(10) . . ?
C27 C32 C31 120.2(11) . . ?
C17 C16 C15 119.9(10) . . ?
C6 C7 C2 119.7(11) . . ?
C30 C31 C32 118.9(10) . . ?
C30 C29 C28 123.3(11) . . ?
C12 C13 C8 120.7(11) . . ?
C39 C44 C43 118.1(12) . . ?
C27 C28 C29 118.0(10) . . ?
C10 C11 C12 117.2(11) . . ?
C5 C6 C7 122.2(12) . . ?
C15 C20 C19 119.6(10) . . ?
C38 C37 C36 121.3(11) . . ?
C5 C4 C3 120.7(11) . . ?
C10 C9 C8 119.4(10) . . ?
C29 C30 C31 118.9(10) . . ?
C23 C22 C21 117.2(11) . . ?
C22 C21 P2 116.9(8) . . ?
C26 C21 P2 124.0(8) . . ?
C26 C21 C22 119.1(10) . . ?
C9 C10 C11 121.6(11) . . ?
C26 C25 C24 119.5(11) . . ?
C21 C26 C25 121.7(11) . . ?
C24 C23 C22 123.3(11) . . ?
C37 C36 C35 117.9(11) . . ?
C42 C43 C44 121.2(11) . . ?
C4 C3 C2 118.8(10) . . ?
C35 C34 C33 120.4(11) . . ?
C42 C41 C40 120.3(12) . . ?
C13 C12 C11 122.0(12) . . ?
C13 C8 P1 124.4(9) . . ?
C13 C8 C9 119.1(10) . . ?
C9 C8 P1 116.0(8) . . ?
C43 C42 C41 120.7(11) . . ?
C34 C35 C36 121.7(12) . . ?
C49 C50 C45 121.4(10) . . ?
C50 C45 P4 118.1(7) . . ?
C46 C45 P4 123.5(8) . . ?
C46 C45 C50 118.2(9) . . ?
C47 C46 C45 121.7(10) . . ?
C6 C5 C4 119.7(11) . . ?
C23 C24 C25 119.2(10) . . ?
C18 C19 C20 119.7(10) . . ?
C19 C18 C17 121.4(10) . . ?
C18 C17 C16 119.4(10) . . ?
C48 C47 C46 117.5(11) . . ?
C47 C48 C49 122.7(11) . . ?
C50 C49 C48 118.4(11) . . ?
Cl3 C51 Cl2 112.3(7) . . ?
Cl5 C53 Cl4 110.7(7) . . ?

loop_
_geom_bond_atom_site_label_1
_geom_bond_atom_site_label_2
_geom_bond_distance
_geom_bond_site_symmetry_2
_geom_bond_publ_flag
Au3 Au2 3.0949(7) . ?
Au3 Au5 3.2894(11) . ?
Au3 Au4 3.0046(7) . ?
Au3 S2 2.316(3) . ?
Au3 P3 2.241(3) . ?
Au2 Au1 3.1975(8) . ?
Au2 S1 2.323(3) . ?
Au2 P2 2.259(3) . ?
Au5 Au6 3.0090(9) . ?
Au5 S2 2.305(2) 2_655 ?
Au5 S2 2.305(2) . ?
Au1 Au4 2.9477(8) 2_655 ?
Au1 S1 2.319(2) . ?
Au1 P1 2.265(2) . ?
Au6 S1 2.293(3) . ?
Au6 S1 2.293(3) 2_655 ?
Au4 S2 2.329(2) . ?
Au4 P4 2.261(2) . ?
P3 N2 1.690(8) . ?
P3 C27 1.816(10) . ?
P3 C33 1.820(10) . ?
P4 N1 1.701(9) 2_655 ?
P4 C39 1.825(11) . ?
P4 C45 1.801(9) . ?
P1 N1 1.703(9) . ?
P1 C2 1.800(10) . ?
P1 C8 1.818(11) . ?
P2 N2 1.704(7) . ?
P2 C15 1.790(11) . ?
P2 C21 1.806(10) . ?
Cl4 C53 1.785(14) . ?
N2 C14 1.499(13) . ?
N1 C1 1.471(12) . ?
C2 C7 1.404(15) . ?
C2 C3 1.414(14) . ?
C39 C40 1.379(15) . ?
C39 C44 1.385(15) . ?
C15 C16 1.400(14) . ?
C15 C20 1.389(15) . ?
C27 C32 1.396(14) . ?
C27 C28 1.386(14) . ?
C33 C38 1.422(14) . ?
C33 C34 1.387(15) . ?
C40 C41 1.384(16) . ?
C38 C37 1.366(14) . ?
C32 C31 1.420(15) . ?
C16 C17 1.390(15) . ?
C7 C6 1.369(16) . ?
C31 C30 1.415(18) . ?
C29 C28 1.408(15) . ?
C29 C30 1.357(16) . ?
C13 C12 1.352(17) . ?
C13 C8 1.375(14) . ?
C44 C43 1.402(16) . ?
C11 C10 1.387(16) . ?
C11 C12 1.393(18) . ?
C6 C5 1.344(17) . ?
C20 C19 1.401(15) . ?
C37 C36 1.393(18) . ?
C4 C3 1.396(15) . ?
C4 C5 1.384(18) . ?
C9 C10 1.380(15) . ?
C9 C8 1.398(15) . ?
C22 C21 1.436(15) . ?
C22 C23 1.397(16) . ?
C21 C26 1.375(16) . ?
C25 C26 1.377(16) . ?
C25 C24 1.410(17) . ?
C23 C24 1.342(17) . ?
C36 C35 1.397(18) . ?
C43 C42 1.345(19) . ?
C34 C35 1.363(16) . ?
C41 C42 1.348(17) . ?
C50 C45 1.403(14) . ?
C50 C49 1.366(15) . ?
C45 C46 1.391(14) . ?
C46 C47 1.386(16) . ?
C19 C18 1.369(16) . ?
C18 C17 1.382(16) . ?
C47 C48 1.382(18) . ?
C48 C49 1.385(18) . ?
Cl2 C51 1.770(13) . ?
Cl3 C51 1.761(13) . ?
Cl5 C53 1.742(13) . ?
